data_7150108
loop_
_publ_author_name
'Kenworthy, Martin N.'
'Taylor, Richard J. K.'

_publ_section_title
;
 Tethered aminohydroxylation using acyclic homo-allylic sulfamate
 esters and sulfonamides as substrates.
;
_journal_issue 4
_journal_name_full 'Organic &amp; biomolecular chemistry'
_journal_page_first 603
_journal_page_last 611
_journal_paper_doi 10.1039/b416477f
_journal_volume 3
_journal_year 2005
_chemical_formula_moiety 'C5 H11 N O5 S'
_chemical_formula_sum 'C5 H11 N O5 S'
_chemical_formula_weight 197.21
_chemical_name_systematic
;
?
;
_space_group_IT_number 14
_symmetry_cell_setting monoclinic
_symmetry_space_group_name_Hall '-P 2yn'
_symmetry_space_group_name_H-M 'P 1 21/n 1'
_atom_sites_solution_hydrogens geom
_atom_sites_solution_primary direct
_atom_sites_solution_secondary difmap
_audit_creation_method SHELXL-97
_cell_angle_alpha 90.00
_cell_angle_beta 90.5860(10)
_cell_angle_gamma 90.00
_cell_formula_units_Z 4
_cell_length_a 7.4175(4)
_cell_length_b 8.7683(5)
_cell_length_c 12.4464(7)
_cell_measurement_reflns_used 5660
_cell_measurement_temperature 115(2)
_cell_measurement_theta_max 29.97
_cell_measurement_theta_min 2.84
_cell_volume 809.46(8)
_computing_cell_refinement 'Bruker SMART'
_computing_data_collection 'Bruker SMART'
_computing_data_reduction 'Bruker SAINT'
_computing_molecular_graphics 'Bruker SHELXTL'
_computing_publication_material 'Bruker SHELXTL'
_computing_structure_refinement 'SHELXL-97 (Sheldrick, 1997)'
_computing_structure_solution 'SHELXS-97 (Sheldrick, 1990)'
_diffrn_ambient_temperature 115(2)
_diffrn_measured_fraction_theta_full 0.989
_diffrn_measured_fraction_theta_max 0.989
_diffrn_measurement_device_type 'CCD area detector'
_diffrn_measurement_method 'phi and omega scans'
_diffrn_radiation_monochromator graphite
_diffrn_radiation_source 'fine-focus sealed tube'
_diffrn_radiation_type MoK\a
_diffrn_radiation_wavelength 0.71073
_diffrn_reflns_av_R_equivalents 0.0239
_diffrn_reflns_av_sigmaI/netI 0.0200
_diffrn_reflns_limit_h_max 10
_diffrn_reflns_limit_h_min -10
_diffrn_reflns_limit_k_max 12
_diffrn_reflns_limit_k_min -12
_diffrn_reflns_limit_l_max 17
_diffrn_reflns_limit_l_min -17
_diffrn_reflns_number 8907
_diffrn_reflns_theta_full 30.03
_diffrn_reflns_theta_max 30.03
_diffrn_reflns_theta_min 2.84
_exptl_absorpt_coefficient_mu 0.385
_exptl_absorpt_correction_T_max 0.930
_exptl_absorpt_correction_T_min 0.848
_exptl_absorpt_correction_type multi-scan
_exptl_absorpt_process_details 'SADABS v2.03; (Sheldrick)'
_exptl_crystal_colour colourless
_exptl_crystal_density_diffrn 1.618
_exptl_crystal_density_meas 0
_exptl_crystal_density_method 'not measured'
_exptl_crystal_description block
_exptl_crystal_F_000 416
_exptl_crystal_size_max 0.38
_exptl_crystal_size_mid 0.23
_exptl_crystal_size_min 0.19
_refine_diff_density_max 0.428
_refine_diff_density_min -0.366
_refine_diff_density_rms 0.065
_refine_ls_extinction_method none
_refine_ls_goodness_of_fit_ref 1.056
_refine_ls_hydrogen_treatment mixed
_refine_ls_matrix_type full
_refine_ls_number_parameters 115
_refine_ls_number_reflns 2345
_refine_ls_number_restraints 0
_refine_ls_restrained_S_all 1.056
_refine_ls_R_factor_all 0.0296
_refine_ls_R_factor_gt 0.0279
_refine_ls_shift/su_max 0.001
_refine_ls_shift/su_mean 0.000
_refine_ls_structure_factor_coef Fsqd
_refine_ls_weighting_details 'calc w=1/[\s^2^(Fo^2^)+(0.0391P)^2^+0.3427P] where P=(Fo^2^+2Fc^2^)/3'
_refine_ls_weighting_scheme calc
_refine_ls_wR_factor_gt 0.0773
_refine_ls_wR_factor_ref 0.0784
_reflns_number_gt 2184
_reflns_number_total 2345
_reflns_threshold_expression >2sigma(I)
_cod_data_source_file b416477f.txt
_cod_data_source_block rjt0417m
_cod_depositor_comments
;
The following automatic conversions were performed:
'_symmetry_cell_setting' value 'Monoclinic' changed to 'monoclinic'
according to '/home/saulius/struct/CIF-dictionaries/cif_core.dic'
dictionary named 'cif_core.dic' version 2.4.1 from 2010-06-29.

Automatic conversion script
Id: cif_fix_enum 1527 2010-12-29 10:47:43Z saulius 
;
_cod_original_sg_symbol_H-M P2(1)/n
_cod_database_code 7150108

loop_
_symmetry_equiv_pos_as_xyz
'x, y, z'
'-x+1/2, y+1/2, -z+1/2'
'-x, -y, -z'
'x-1/2, -y-1/2, z-1/2'

loop_
_atom_site_label
_atom_site_type_symbol
_atom_site_fract_x
_atom_site_fract_y
_atom_site_fract_z
_atom_site_U_iso_or_equiv
_atom_site_adp_type
_atom_site_occupancy
_atom_site_symmetry_multiplicity
_atom_site_calc_flag
_atom_site_refinement_flags
_atom_site_disorder_assembly
_atom_site_disorder_group
C1 C 0.73833(14) 0.09608(12) 0.25004(8) 0.01638(19) Uani 1 1 d . . .
H1A H 0.7179 -0.0017 0.2120 0.020 Uiso 1 1 calc R . .
H1B H 0.6530 0.1016 0.3105 0.020 Uiso 1 1 calc R . .
C2 C 0.93098(13) 0.10126(11) 0.29343(8) 0.01329(18) Uani 1 1 d . . .
H2 H 0.9511 0.0131 0.3431 0.016 Uiso 1 1 calc R . .
C3 C 1.06446(13) 0.09195(11) 0.20133(8) 0.01337(18) Uani 1 1 d . . .
H3 H 1.0464 -0.0071 0.1628 0.016 Uiso 1 1 calc R . .
C4 C 1.26135(14) 0.10338(13) 0.23774(8) 0.0186(2) Uani 1 1 d . . .
H4A H 1.3407 0.0803 0.1764 0.022 Uiso 1 1 calc R . .
H4B H 1.2872 0.2089 0.2617 0.022 Uiso 1 1 calc R . .
C5 C 0.88036(17) 0.25132(14) 0.44947(9) 0.0223(2) Uani 1 1 d . . .
H5A H 0.9069 0.1609 0.4931 0.034 Uiso 1 1 calc R . .
H5B H 0.7499 0.2590 0.4373 0.034 Uiso 1 1 calc R . .
H5C H 0.9233 0.3427 0.4872 0.034 Uiso 1 1 calc R . .
H1 H 1.066(2) 0.3039(18) 0.1497(12) 0.023(4) Uiso 1 1 d . . .
N1 N 1.03390(12) 0.21843(10) 0.12442(7) 0.01357(17) Uani 1 1 d . . .
O1 O 0.70432(10) 0.22371(8) 0.17581(6) 0.01607(16) Uani 1 1 d . . .
O2 O 0.79901(11) 0.09460(9) 0.01221(6) 0.02094(17) Uani 1 1 d . . .
O3 O 0.80604(11) 0.37497(9) 0.02971(6) 0.01963(17) Uani 1 1 d . . .
O4 O 0.96891(11) 0.23885(8) 0.34893(6) 0.01612(16) Uani 1 1 d . . .
O5 O 1.29938(10) 0.00053(9) 0.32309(6) 0.01862(17) Uani 1 1 d . . .
H5 H 1.2861 0.0453 0.3821 0.028 Uiso 1 1 calc R . .
S1 S 0.83274(3) 0.22699(3) 0.075280(19) 0.01359(8) Uani 1 1 d . . .

loop_
_atom_site_aniso_label
_atom_site_aniso_U_11
_atom_site_aniso_U_22
_atom_site_aniso_U_33
_atom_site_aniso_U_23
_atom_site_aniso_U_13
_atom_site_aniso_U_12
C1 0.0140(4) 0.0180(5) 0.0171(4) 0.0042(4) 0.0004(3) -0.0022(3)
C2 0.0134(4) 0.0136(4) 0.0128(4) 0.0015(3) 0.0004(3) -0.0003(3)
C3 0.0130(4) 0.0142(4) 0.0129(4) 0.0010(3) 0.0005(3) 0.0016(3)
C4 0.0131(4) 0.0250(5) 0.0176(5) 0.0044(4) 0.0002(3) 0.0023(4)
C5 0.0255(6) 0.0278(6) 0.0138(5) -0.0026(4) 0.0046(4) 0.0028(4)
N1 0.0134(4) 0.0146(4) 0.0126(4) 0.0011(3) -0.0004(3) -0.0009(3)
O1 0.0142(3) 0.0182(4) 0.0159(3) 0.0024(3) 0.0008(3) 0.0021(3)
O2 0.0246(4) 0.0197(4) 0.0184(4) -0.0060(3) -0.0048(3) 0.0001(3)
O3 0.0251(4) 0.0176(4) 0.0161(3) 0.0038(3) -0.0026(3) 0.0027(3)
O4 0.0192(4) 0.0167(3) 0.0125(3) -0.0018(3) 0.0023(3) -0.0020(3)
O5 0.0215(4) 0.0202(4) 0.0141(3) -0.0014(3) -0.0026(3) 0.0079(3)
S1 0.01524(13) 0.01407(13) 0.01144(13) -0.00014(8) -0.00149(8) 0.00083(8)

loop_
_atom_type_symbol
_atom_type_description
_atom_type_scat_dispersion_real
_atom_type_scat_dispersion_imag
_atom_type_scat_source
C C 0.0033 0.0016 'International Tables Vol C Tables 4.2.6.8 and 6.1.1.4'
H H 0.0000 0.0000 'International Tables Vol C Tables 4.2.6.8 and 6.1.1.4'
N N 0.0061 0.0033 'International Tables Vol C Tables 4.2.6.8 and 6.1.1.4'
O O 0.0106 0.0060 'International Tables Vol C Tables 4.2.6.8 and 6.1.1.4'
S S 0.1246 0.1234 'International Tables Vol C Tables 4.2.6.8 and 6.1.1.4'

loop_
_geom_angle_atom_site_label_1
_geom_angle_atom_site_label_2
_geom_angle_atom_site_label_3
_geom_angle
_geom_angle_site_symmetry_1
_geom_angle_site_symmetry_3
_geom_angle_publ_flag
O1 C1 C2 110.74(8) . . ?
O1 C1 H1A 109.5 . . ?
C2 C1 H1A 109.5 . . ?
O1 C1 H1B 109.5 . . ?
C2 C1 H1B 109.5 . . ?
H1A C1 H1B 108.1 . . ?
O4 C2 C1 112.28(8) . . ?
O4 C2 C3 106.55(8) . . ?
C1 C2 C3 110.24(8) . . ?
O4 C2 H2 109.2 . . ?
C1 C2 H2 109.2 . . ?
C3 C2 H2 109.2 . . ?
N1 C3 C2 110.47(8) . . ?
N1 C3 C4 106.39(8) . . ?
C2 C3 C4 113.55(8) . . ?
N1 C3 H3 108.8 . . ?
C2 C3 H3 108.8 . . ?
C4 C3 H3 108.8 . . ?
O5 C4 C3 111.24(8) . . ?
O5 C4 H4A 109.4 . . ?
C3 C4 H4A 109.4 . . ?
O5 C4 H4B 109.4 . . ?
C3 C4 H4B 109.4 . . ?
H4A C4 H4B 108.0 . . ?
O4 C5 H5A 109.5 . . ?
O4 C5 H5B 109.5 . . ?
H5A C5 H5B 109.5 . . ?
O4 C5 H5C 109.5 . . ?
H5A C5 H5C 109.5 . . ?
H5B C5 H5C 109.5 . . ?
C3 N1 S1 114.58(7) . . ?
C3 N1 H1 112.4(10) . . ?
S1 N1 H1 111.0(11) . . ?
C1 O1 S1 114.21(6) . . ?
C2 O4 C5 113.76(8) . . ?
C4 O5 H5 109.5 . . ?
O2 S1 O3 119.94(5) . . ?
O2 S1 O1 108.55(5) . . ?
O3 S1 O1 104.39(4) . . ?
O2 S1 N1 109.21(5) . . ?
O3 S1 N1 108.51(5) . . ?
O1 S1 N1 105.21(4) . . ?

loop_
_geom_bond_atom_site_label_1
_geom_bond_atom_site_label_2
_geom_bond_distance
_geom_bond_site_symmetry_2
_geom_bond_publ_flag
C1 O1 1.4713(12) . ?
C1 C2 1.5232(14) . ?
C1 H1A 0.9900 . ?
C1 H1B 0.9900 . ?
C2 O4 1.4170(12) . ?
C2 C3 1.5245(13) . ?
C2 H2 1.0000 . ?
C3 N1 1.4809(12) . ?
C3 C4 1.5281(14) . ?
C3 H3 1.0000 . ?
C4 O5 1.4195(12) . ?
C4 H4A 0.9900 . ?
C4 H4B 0.9900 . ?
C5 O4 1.4234(13) . ?
C5 H5A 0.9800 . ?
C5 H5B 0.9800 . ?
C5 H5C 0.9800 . ?
N1 S1 1.6085(9) . ?
N1 H1 0.847(16) . ?
O1 S1 1.5806(8) . ?
O2 S1 1.4220(8) . ?
O3 S1 1.4291(8) . ?
O5 H5 0.8400 . ?

loop_
_geom_torsion_atom_site_label_1
_geom_torsion_atom_site_label_2
_geom_torsion_atom_site_label_3
_geom_torsion_atom_site_label_4
_geom_torsion
_geom_torsion_site_symmetry_1
_geom_torsion_site_symmetry_2
_geom_torsion_site_symmetry_3
_geom_torsion_site_symmetry_4
_geom_torsion_publ_flag
O1 C1 C2 O4 59.14(10) . . . . ?
O1 C1 C2 C3 -59.49(10) . . . . ?
O4 C2 C3 N1 -63.99(10) . . . . ?
C1 C2 C3 N1 58.09(10) . . . . ?
O4 C2 C3 C4 55.42(10) . . . . ?
C1 C2 C3 C4 177.50(8) . . . . ?
N1 C3 C4 O5 171.84(8) . . . . ?
C2 C3 C4 O5 50.13(12) . . . . ?
C2 C3 N1 S1 -56.60(9) . . . . ?
C4 C3 N1 S1 179.75(7) . . . . ?
C2 C1 O1 S1 59.27(9) . . . . ?
C1 C2 O4 C5 70.81(11) . . . . ?
C3 C2 O4 C5 -168.41(8) . . . . ?
C1 O1 S1 O2 64.18(8) . . . . ?
C1 O1 S1 O3 -166.80(7) . . . . ?
C1 O1 S1 N1 -52.63(7) . . . . ?
C3 N1 S1 O2 -64.74(8) . . . . ?
C3 N1 S1 O3 162.87(7) . . . . ?
C3 N1 S1 O1 51.61(8) . . . . ?

loop_
_cod_related_entry_id
_cod_related_entry_database
_cod_related_entry_code
1 ChemSpider 9485077
